data_2230583
loop_
_publ_author_name
'Andrade, L. C. R.'
'de Almeida, M. J. B. M.'
'Paix\~ao, J. A.'
'Carvalho, J. F. S.'
'S\'a e Melo, M. L.'

_publ_section_title
;
 Androstane-3\b,5\a,6\b,17\b-tetrol trihydrate
;
_journal_coeditor_code BT5554
_journal_issue 7
_journal_name_full 'Acta Crystallographica Section E'
_journal_page_first o1643
_journal_page_last o1644
_journal_paper_doi 10.1107/S1600536811021349
_journal_volume 67
_journal_year 2011
_chemical_formula_iupac 'C19 H32 O4, 3H2 O'
_chemical_formula_moiety 'C19 H32 O4, 3(H2 O)'
_chemical_formula_sum 'C19 H38 O7'
_chemical_formula_weight 378.49
_chemical_melting_point 547
_chemical_name_systematic
;
Androstane-3\b,5\a,6\b,17\b-tetrol trihydrate
;
_space_group_IT_number 1
_symmetry_cell_setting triclinic
_symmetry_space_group_name_Hall 'P 1'
_symmetry_space_group_name_H-M 'P 1'
_atom_sites_solution_hydrogens geom
_atom_sites_solution_primary direct
_atom_sites_solution_secondary difmap
_audit_creation_method SHELXL-97
_cell_angle_alpha 74.5600(10)
_cell_angle_beta 83.0910(10)
_cell_angle_gamma 68.9300(10)
_cell_formula_units_Z 1
_cell_length_a 5.8420(2)
_cell_length_b 7.3366(2)
_cell_length_c 12.7922(3)
_cell_measurement_reflns_used 9795
_cell_measurement_temperature 293(2)
_cell_measurement_theta_max 27.937
_cell_measurement_theta_min 3.066
_cell_volume 492.97(2)
_computing_cell_refinement 'SAINT (Bruker, 2006)'
_computing_data_collection 'APEX2 (Bruker, 2006)'
_computing_data_reduction 'SAINT (Bruker, 2006)'
_computing_molecular_graphics 'PLATON (Spek, 2009)'
_computing_publication_material 'SHELXL97 (Sheldrick, 2008)'
_computing_structure_refinement 'SHELXL97 (Sheldrick, 2008)'
_computing_structure_solution 'SHELXS97 (Sheldrick, 2008)'
_diffrn_ambient_temperature 293(2)
_diffrn_measured_fraction_theta_full 0.981
_diffrn_measured_fraction_theta_max 0.943
_diffrn_measurement_device_type 'Bruker APEXII CCD area-detector'
_diffrn_measurement_method '\f and \w'
_diffrn_radiation_monochromator graphite
_diffrn_radiation_source 'fine-focus sealed tube'
_diffrn_radiation_type MoK\a
_diffrn_radiation_wavelength 0.71073
_diffrn_reflns_av_R_equivalents 0.0170
_diffrn_reflns_av_sigmaI/netI 0.0121
_diffrn_reflns_limit_h_max 7
_diffrn_reflns_limit_h_min -7
_diffrn_reflns_limit_k_max 9
_diffrn_reflns_limit_k_min -9
_diffrn_reflns_limit_l_max 16
_diffrn_reflns_limit_l_min -16
_diffrn_reflns_number 14489
_diffrn_reflns_theta_full 25.00
_diffrn_reflns_theta_max 27.94
_diffrn_reflns_theta_min 1.65
_exptl_absorpt_coefficient_mu 0.095
_exptl_absorpt_correction_T_max 0.982
_exptl_absorpt_correction_T_min 0.973
_exptl_absorpt_correction_type multi-scan
_exptl_absorpt_process_details '(SADABS; Sheldrick, 2000)'
_exptl_crystal_colour colourless
_exptl_crystal_density_diffrn 1.275
_exptl_crystal_density_method 'not measured'
_exptl_crystal_description prism
_exptl_crystal_F_000 208
_exptl_crystal_size_max 0.40
_exptl_crystal_size_mid 0.30
_exptl_crystal_size_min 0.24
_refine_diff_density_max 0.197
_refine_diff_density_min -0.181
_refine_ls_extinction_method none
_refine_ls_goodness_of_fit_ref 1.052
_refine_ls_hydrogen_treatment mixed
_refine_ls_matrix_type full
_refine_ls_number_parameters 259
_refine_ls_number_reflns 2222
_refine_ls_number_restraints 9
_refine_ls_restrained_S_all 1.050
_refine_ls_R_factor_all 0.0327
_refine_ls_R_factor_gt 0.0311
_refine_ls_shift/su_max 0.001
_refine_ls_shift/su_mean 0.000
_refine_ls_structure_factor_coef Fsqd
_refine_ls_weighting_details 'calc w=1/[\s^2^(Fo^2^)+(0.0531P)^2^+0.0525P] where P=(Fo^2^+2Fc^2^)/3'
_refine_ls_weighting_scheme calc
_refine_ls_wR_factor_gt 0.0813
_refine_ls_wR_factor_ref 0.0824
_reflns_number_gt 2132
_reflns_number_total 2222
_reflns_threshold_expression I>2\s(I)
_cod_data_source_file bt5554.cif
_cod_data_source_block I
_cod_database_code 2230583
_cod_database_fobs_code 2230583

loop_
_symmetry_equiv_pos_as_xyz
'x, y, z'

loop_
_atom_site_type_symbol
_atom_site_label
_atom_site_fract_x
_atom_site_fract_y
_atom_site_fract_z
_atom_site_U_iso_or_equiv
_atom_site_adp_type
_atom_site_calc_flag
_atom_site_refinement_flags
_atom_site_occupancy
_atom_site_symmetry_multiplicity
_atom_site_disorder_assembly
_atom_site_disorder_group
O O3 0.6825(3) 0.6903(2) 1.01710(10) 0.0341(3) Uani d . 1 1 . .
H H3 0.5888 0.6824 1.0699 0.051 Uiso calc R 1 1 . .
O O5 0.5070(2) 0.4040(2) 0.81009(10) 0.0274(3) Uani d . 1 1 . .
H H5 0.5466 0.3118 0.8646 0.041 Uiso calc R 1 1 . .
O O6 1.1265(2) 0.3581(2) 0.69231(12) 0.0327(3) Uani d . 1 1 . .
H H6 1.1957 0.3562 0.7449 0.049 Uiso calc R 1 1 . .
O O17 0.3382(3) 0.6345(2) 0.18191(10) 0.0322(3) Uani d . 1 1 . .
H H17 0.2368 0.7464 0.1812 0.048 Uiso calc R 1 1 . .
C C8 0.7075(3) 0.4785(2) 0.54354(13) 0.0190(3) Uani d . 1 1 . .
H H8 0.8405 0.5298 0.5122 0.023 Uiso calc R 1 1 . .
C C9 0.5052(3) 0.6405(2) 0.59165(13) 0.0184(3) Uani d . 1 1 . .
H H9 0.3762 0.5836 0.6216 0.022 Uiso calc R 1 1 . .
C C10 0.5997(3) 0.6831(2) 0.68858(13) 0.0189(3) Uani d . 1 1 . .
C C4 0.7953(3) 0.5133(3) 0.87369(14) 0.0235(3) Uani d . 1 1 . .
H H4A 0.8595 0.3850 0.9256 0.028 Uiso calc R 1 1 . .
H H4B 0.9271 0.5678 0.8518 0.028 Uiso calc R 1 1 . .
C C5 0.7073(3) 0.4805(2) 0.77394(13) 0.0200(3) Uani d . 1 1 . .
C C11 0.3867(3) 0.8294(3) 0.50259(14) 0.0265(4) Uani d . 1 1 . .
H H11A 0.5074 0.8931 0.4723 0.032 Uiso calc R 1 1 . .
H H11B 0.2534 0.9239 0.5346 0.032 Uiso calc R 1 1 . .
C C13 0.4866(3) 0.6246(2) 0.36183(13) 0.0203(3) Uani d . 1 1 . .
C C14 0.5959(3) 0.4377(2) 0.45415(13) 0.0209(3) Uani d . 1 1 . .
H H14 0.4580 0.3953 0.4884 0.025 Uiso calc R 1 1 . .
C C1 0.3880(3) 0.8233(3) 0.74519(14) 0.0283(4) Uani d . 1 1 . .
H H1A 0.3224 0.9529 0.6945 0.034 Uiso calc R 1 1 . .
H H1B 0.2578 0.7667 0.7651 0.034 Uiso calc R 1 1 . .
C C3 0.5877(3) 0.6566(3) 0.92717(14) 0.0285(4) Uani d . 1 1 . .
H H3A 0.4634 0.5936 0.9554 0.034 Uiso calc R 1 1 . .
C C6 0.9057(3) 0.3161(2) 0.72770(14) 0.0233(3) Uani d . 1 1 . .
H H6A 0.9462 0.1899 0.7840 0.028 Uiso calc R 1 1 . .
C C7 0.8106(3) 0.2850(2) 0.63067(14) 0.0240(3) Uani d . 1 1 . .
H H7A 0.6831 0.2264 0.6555 0.029 Uiso calc R 1 1 . .
H H7B 0.9434 0.1898 0.5988 0.029 Uiso calc R 1 1 . .
C C2 0.4682(4) 0.8545(3) 0.84738(15) 0.0326(4) Uani d . 1 1 . .
H H2A 0.5831 0.9268 0.8266 0.039 Uiso calc R 1 1 . .
H H2B 0.3261 0.9360 0.8822 0.039 Uiso calc R 1 1 . .
C C12 0.2867(3) 0.7820(3) 0.41083(14) 0.0267(4) Uani d . 1 1 . .
H H12A 0.1527 0.7327 0.4392 0.032 Uiso calc R 1 1 . .
H H12B 0.2230 0.9044 0.3547 0.032 Uiso calc R 1 1 . .
C C18 0.6775(3) 0.7118(3) 0.29715(15) 0.0293(4) Uani d . 1 1 . .
H H18A 0.7901 0.6159 0.2601 0.044 Uiso calc R 1 1 . .
H H18B 0.7658 0.7405 0.3457 0.044 Uiso calc R 1 1 . .
H H18C 0.5963 0.8335 0.2450 0.044 Uiso calc R 1 1 . .
C C19 0.7914(3) 0.7860(3) 0.64653(14) 0.0266(4) Uani d . 1 1 . .
H H19A 0.7130 0.9184 0.6024 0.040 Uiso calc R 1 1 . .
H H19B 0.9156 0.7081 0.6040 0.040 Uiso calc R 1 1 . .
H H19C 0.8654 0.7961 0.7069 0.040 Uiso calc R 1 1 . .
C C17 0.3951(3) 0.5244(3) 0.29226(14) 0.0262(4) Uani d . 1 1 . .
H H17A 0.2486 0.4975 0.3281 0.031 Uiso calc R 1 1 . .
C C15 0.7529(4) 0.2761(3) 0.39465(15) 0.0302(4) Uani d . 1 1 . .
H H15A 0.7737 0.1420 0.4394 0.036 Uiso calc R 1 1 . .
H H15B 0.9131 0.2880 0.3739 0.036 Uiso calc R 1 1 . .
C C16 0.6017(4) 0.3220(3) 0.29381(17) 0.0376(5) Uani d . 1 1 . .
H H16A 0.7037 0.3314 0.2283 0.056 Uiso calc R 1 1 . .
H H16B 0.5340 0.2169 0.2990 0.056 Uiso calc R 1 1 . .
O OW1 0.6011(4) 0.1107(3) 1.01617(15) 0.0493(4) Uani d D 1 1 . .
H HW11 0.607(7) -0.002(3) 1.021(3) 0.074 Uiso d D 1 1 . .
H HW12 0.468(5) 0.163(6) 1.045(3) 0.074 Uiso d D 1 1 . .
O OW2 0.1512(3) 0.3921(3) 0.09832(16) 0.0519(4) Uani d D 1 1 . .
H HW21 0.186(7) 0.466(5) 0.128(3) 0.078 Uiso d D 1 1 . .
H HW22 0.042(6) 0.488(5) 0.067(3) 0.078 Uiso d D 1 1 . .
O OW3 0.0382(5) 1.0250(4) 0.1259(2) 0.0762(7) Uani d D 1 1 . .
H HW31 -0.074(7) 1.048(8) 0.088(4) 0.114 Uiso d D 1 1 . .
H HW32 0.074(9) 1.124(6) 0.124(4) 0.114 Uiso d D 1 1 . .

loop_
_atom_site_aniso_label
_atom_site_aniso_U_11
_atom_site_aniso_U_22
_atom_site_aniso_U_33
_atom_site_aniso_U_12
_atom_site_aniso_U_13
_atom_site_aniso_U_23
O3 0.0427(8) 0.0482(8) 0.0175(6) -0.0188(7) -0.0037(5) -0.0118(6)
O5 0.0313(7) 0.0332(7) 0.0210(6) -0.0191(6) -0.0032(5) 0.0002(5)
O6 0.0222(6) 0.0420(8) 0.0344(7) -0.0078(6) -0.0039(5) -0.0129(6)
O17 0.0371(7) 0.0358(7) 0.0209(6) -0.0056(6) -0.0087(5) -0.0087(5)
C8 0.0199(7) 0.0185(8) 0.0183(7) -0.0047(6) -0.0020(6) -0.0058(6)
C9 0.0200(7) 0.0207(8) 0.0148(7) -0.0058(6) -0.0022(6) -0.0055(6)
C10 0.0209(7) 0.0195(8) 0.0160(6) -0.0053(6) -0.0032(6) -0.0047(6)
C4 0.0259(8) 0.0263(9) 0.0183(7) -0.0089(7) -0.0057(6) -0.0033(6)
C5 0.0220(8) 0.0226(8) 0.0174(7) -0.0103(7) -0.0022(6) -0.0037(6)
C11 0.0323(9) 0.0218(8) 0.0200(8) 0.0007(7) -0.0083(7) -0.0069(7)
C13 0.0207(7) 0.0232(8) 0.0164(7) -0.0049(6) -0.0025(6) -0.0063(6)
C14 0.0229(8) 0.0214(8) 0.0193(7) -0.0068(7) -0.0018(6) -0.0069(6)
C1 0.0283(9) 0.0310(10) 0.0220(8) -0.0006(8) -0.0056(7) -0.0118(7)
C3 0.0307(9) 0.0420(11) 0.0185(8) -0.0157(8) -0.0036(7) -0.0107(7)
C6 0.0265(9) 0.0190(8) 0.0210(7) -0.0040(7) -0.0076(6) -0.0016(6)
C7 0.0291(9) 0.0182(8) 0.0234(8) -0.0033(7) -0.0071(6) -0.0066(6)
C2 0.0360(10) 0.0354(11) 0.0238(8) -0.0019(8) -0.0052(8) -0.0154(8)
C12 0.0249(8) 0.0302(9) 0.0200(8) 0.0007(7) -0.0065(6) -0.0092(7)
C18 0.0314(9) 0.0339(10) 0.0243(9) -0.0149(8) -0.0006(7) -0.0050(7)
C19 0.0348(9) 0.0245(9) 0.0245(8) -0.0157(7) -0.0044(7) -0.0033(7)
C17 0.0288(8) 0.0328(10) 0.0198(8) -0.0113(7) -0.0026(6) -0.0089(7)
C15 0.0393(10) 0.0234(9) 0.0251(8) -0.0024(8) -0.0064(7) -0.0104(7)
C16 0.0535(12) 0.0304(10) 0.0286(9) -0.0064(9) -0.0088(8) -0.0145(8)
OW1 0.0636(11) 0.0451(10) 0.0416(9) -0.0261(9) -0.0069(8) -0.0015(7)
OW2 0.0525(10) 0.0546(11) 0.0552(11) -0.0203(9) -0.0148(8) -0.0151(8)
OW3 0.0667(14) 0.0515(12) 0.107(2) -0.0064(11) -0.0284(13) -0.0217(12)

loop_
_atom_type_symbol
_atom_type_description
_atom_type_scat_dispersion_real
_atom_type_scat_dispersion_imag
_atom_type_scat_source
C C 0.0033 0.0016 'International Tables Vol C Tables 4.2.6.8 and 6.1.1.4'
H H 0.0000 0.0000 'International Tables Vol C Tables 4.2.6.8 and 6.1.1.4'
O O 0.0106 0.0060 'International Tables Vol C Tables 4.2.6.8 and 6.1.1.4'

loop_
_geom_angle_atom_site_label_1
_geom_angle_atom_site_label_2
_geom_angle_atom_site_label_3
_geom_angle_site_symmetry_1
_geom_angle_site_symmetry_3
_geom_angle
_geom_angle_publ_flag
C3 O3 H3 . . 109.5 ?
C5 O5 H5 . . 109.5 ?
C6 O6 H6 . . 109.5 ?
C17 O17 H17 . . 109.5 ?
C14 C8 C7 . . 110.14(12) ?
C14 C8 C9 . . 108.20(12) ?
C7 C8 C9 . . 111.03(13) ?
C14 C8 H8 . . 109.1 ?
C7 C8 H8 . . 109.1 ?
C9 C8 H8 . . 109.1 ?
C11 C9 C8 . . 111.15(13) ?
C11 C9 C10 . . 114.18(13) ?
C8 C9 C10 . . 111.71(12) ?
C11 C9 H9 . . 106.4 ?
C8 C9 H9 . . 106.4 ?
C10 C9 H9 . . 106.4 ?
C19 C10 C1 . . 108.27(14) ?
C19 C10 C5 . . 111.98(13) ?
C1 C10 C5 . . 107.37(13) ?
C19 C10 C9 . . 109.47(13) ?
C1 C10 C9 . . 111.07(13) ?
C5 C10 C9 . . 108.69(12) ?
C3 C4 C5 . . 111.29(14) ?
C3 C4 H4A . . 109.4 ?
C5 C4 H4A . . 109.4 ?
C3 C4 H4B . . 109.4 ?
C5 C4 H4B . . 109.4 ?
H4A C4 H4B . . 108.0 ?
O5 C5 C6 . . 105.43(13) ?
O5 C5 C4 . . 107.34(13) ?
C6 C5 C4 . . 111.83(13) ?
O5 C5 C10 . . 106.41(12) ?
C6 C5 C10 . . 114.03(12) ?
C4 C5 C10 . . 111.26(12) ?
C9 C11 C12 . . 112.56(14) ?
C9 C11 H11A . . 109.1 ?
C12 C11 H11A . . 109.1 ?
C9 C11 H11B . . 109.1 ?
C12 C11 H11B . . 109.1 ?
H11A C11 H11B . . 107.8 ?
C12 C13 C18 . . 110.92(15) ?
C12 C13 C17 . . 115.43(13) ?
C18 C13 C17 . . 109.95(14) ?
C12 C13 C14 . . 108.13(13) ?
C18 C13 C14 . . 113.66(13) ?
C17 C13 C14 . . 98.26(13) ?
C8 C14 C15 . . 119.76(14) ?
C8 C14 C13 . . 114.15(12) ?
C15 C14 C13 . . 103.82(13) ?
C8 C14 H14 . . 106.0 ?
C15 C14 H14 . . 106.0 ?
C13 C14 H14 . . 106.0 ?
C2 C1 C10 . . 112.90(14) ?
C2 C1 H1A . . 109.0 ?
C10 C1 H1A . . 109.0 ?
C2 C1 H1B . . 109.0 ?
C10 C1 H1B . . 109.0 ?
H1A C1 H1B . . 107.8 ?
O3 C3 C2 . . 110.35(15) ?
O3 C3 C4 . . 109.14(14) ?
C2 C3 C4 . . 111.63(15) ?
O3 C3 H3A . . 108.6 ?
C2 C3 H3A . . 108.6 ?
C4 C3 H3A . . 108.6 ?
O6 C6 C7 . . 106.88(14) ?
O6 C6 C5 . . 114.35(13) ?
C7 C6 C5 . . 110.36(13) ?
O6 C6 H6A . . 108.4 ?
C7 C6 H6A . . 108.4 ?
C5 C6 H6A . . 108.4 ?
C6 C7 C8 . . 113.45(13) ?
C6 C7 H7A . . 108.9 ?
C8 C7 H7A . . 108.9 ?
C6 C7 H7B . . 108.9 ?
C8 C7 H7B . . 108.9 ?
H7A C7 H7B . . 107.7 ?
C3 C2 C1 . . 111.83(15) ?
C3 C2 H2A . . 109.2 ?
C1 C2 H2A . . 109.2 ?
C3 C2 H2B . . 109.2 ?
C1 C2 H2B . . 109.2 ?
H2A C2 H2B . . 107.9 ?
C13 C12 C11 . . 111.20(14) ?
C13 C12 H12A . . 109.4 ?
C11 C12 H12A . . 109.4 ?
C13 C12 H12B . . 109.4 ?
C11 C12 H12B . . 109.4 ?
H12A C12 H12B . . 108.0 ?
C13 C18 H18A . . 109.5 ?
C13 C18 H18B . . 109.5 ?
H18A C18 H18B . . 109.5 ?
C13 C18 H18C . . 109.5 ?
H18A C18 H18C . . 109.5 ?
H18B C18 H18C . . 109.5 ?
C10 C19 H19A . . 109.5 ?
C10 C19 H19B . . 109.5 ?
H19A C19 H19B . . 109.5 ?
C10 C19 H19C . . 109.5 ?
H19A C19 H19C . . 109.5 ?
H19B C19 H19C . . 109.5 ?
O17 C17 C16 . . 109.69(14) ?
O17 C17 C13 . . 116.41(15) ?
C16 C17 C13 . . 105.03(14) ?
O17 C17 H17A . . 108.5 ?
C16 C17 H17A . . 108.5 ?
C13 C17 H17A . . 108.5 ?
C14 C15 C16 . . 103.10(15) ?
C14 C15 H15A . . 111.1 ?
C16 C15 H15A . . 111.1 ?
C14 C15 H15B . . 111.1 ?
C16 C15 H15B . . 111.1 ?
H15A C15 H15B . . 109.1 ?
C17 C16 C15 . . 105.92(14) ?
C17 C16 H16A . . 110.6 ?
C15 C16 H16A . . 110.6 ?
C17 C16 H16B . . 110.6 ?
C15 C16 H16B . . 110.6 ?
H16A C16 H16B . . 108.7 ?
HW11 OW1 HW12 . . 104(4) ?
HW21 OW2 HW22 . . 90(4) ?
HW31 OW3 HW32 . . 114(6) ?

loop_
_geom_bond_atom_site_label_1
_geom_bond_atom_site_label_2
_geom_bond_site_symmetry_2
_geom_bond_distance
_geom_bond_publ_flag
O3 C3 . 1.4473(18) ?
O3 H3 . 0.8200 ?
O5 C5 . 1.4496(19) ?
O5 H5 . 0.8200 ?
O6 C6 . 1.426(2) ?
O6 H6 . 0.8200 ?
O17 C17 . 1.438(2) ?
O17 H17 . 0.8200 ?
C8 C14 . 1.5248(19) ?
C8 C7 . 1.525(2) ?
C8 C9 . 1.547(2) ?
C8 H8 . 0.9800 ?
C9 C11 . 1.535(2) ?
C9 C10 . 1.5603(18) ?
C9 H9 . 0.9800 ?
C10 C19 . 1.537(2) ?
C10 C1 . 1.542(2) ?
C10 C5 . 1.557(2) ?
C4 C3 . 1.520(3) ?
C4 C5 . 1.537(2) ?
C4 H4A . 0.9700 ?
C4 H4B . 0.9700 ?
C5 C6 . 1.535(2) ?
C11 C12 . 1.539(2) ?
C11 H11A . 0.9700 ?
C11 H11B . 0.9700 ?
C13 C12 . 1.527(2) ?
C13 C18 . 1.532(2) ?
C13 C17 . 1.537(2) ?
C13 C14 . 1.540(2) ?
C14 C15 . 1.535(2) ?
C14 H14 . 0.9800 ?
C1 C2 . 1.538(2) ?
C1 H1A . 0.9700 ?
C1 H1B . 0.9700 ?
C3 C2 . 1.513(3) ?
C3 H3A . 0.9800 ?
C6 C7 . 1.520(2) ?
C6 H6A . 0.9800 ?
C7 H7A . 0.9700 ?
C7 H7B . 0.9700 ?
C2 H2A . 0.9700 ?
C2 H2B . 0.9700 ?
C12 H12A . 0.9700 ?
C12 H12B . 0.9700 ?
C18 H18A . 0.9600 ?
C18 H18B . 0.9600 ?
C18 H18C . 0.9600 ?
C19 H19A . 0.9600 ?
C19 H19B . 0.9600 ?
C19 H19C . 0.9600 ?
C17 C16 . 1.537(3) ?
C17 H17A . 0.9800 ?
C15 C16 . 1.545(2) ?
C15 H15A . 0.9700 ?
C15 H15B . 0.9700 ?
C16 H16A . 0.9700 ?
C16 H16B . 0.9700 ?
OW1 HW11 . 0.802(19) ?
OW1 HW12 . 0.820(19) ?
OW2 HW21 . 0.825(19) ?
OW2 HW22 . 0.809(19) ?
OW3 HW31 . 0.81(2) ?
OW3 HW32 . 0.82(2) ?

loop_
_geom_hbond_atom_site_label_D
_geom_hbond_atom_site_label_H
_geom_hbond_atom_site_label_A
_geom_hbond_site_symmetry_A
_geom_hbond_distance_DH
_geom_hbond_distance_HA
_geom_hbond_distance_DA
_geom_hbond_angle_DHA
O3 H3 O17 1_556 0.82 1.98 2.787(2) 168.6
O5 H5 OW1 . 0.82 2.08 2.891(2) 170.3
O6 H6 O5 1_655 0.82 2.26 2.9897(16) 148.5
O17 H17 OW3 . 0.82 1.94 2.718(3) 159.4
OW1 HW11 O3 1_545 0.802(19) 2.15(2) 2.944(2) 170(4)
OW1 HW12 OW2 1_556 0.820(19) 2.19(2) 2.977(3) 160(4)
OW2 HW21 O17 . 0.825(19) 2.05(2) 2.862(2) 168(4)
OW2 HW22 O3 1_454 0.809(19) 2.14(2) 2.921(2) 161(4)
OW3 HW31 OW1 1_464 0.81(2) 2.05(2) 2.850(3) 169(5)
OW3 HW32 OW2 1_565 0.82(2) 2.11(2) 2.921(3) 173(5)

loop_
_geom_torsion_atom_site_label_1
_geom_torsion_atom_site_label_2
_geom_torsion_atom_site_label_3
_geom_torsion_atom_site_label_4
_geom_torsion_site_symmetry_1
_geom_torsion_site_symmetry_2
_geom_torsion_site_symmetry_3
_geom_torsion_site_symmetry_4
_geom_torsion
_geom_torsion_publ_flag
C14 C8 C9 C11 . . . . -54.42(17) ?
C7 C8 C9 C11 . . . . -175.41(13) ?
C14 C8 C9 C10 . . . . 176.76(13) ?
C7 C8 C9 C10 . . . . 55.78(17) ?
C11 C9 C10 C19 . . . . -59.18(19) ?
C8 C9 C10 C19 . . . . 68.02(17) ?
C11 C9 C10 C1 . . . . 60.3(2) ?
C8 C9 C10 C1 . . . . -172.47(13) ?
C11 C9 C10 C5 . . . . 178.24(14) ?
C8 C9 C10 C5 . . . . -54.57(16) ?
C3 C4 C5 O5 . . . . -57.61(18) ?
C3 C4 C5 C6 . . . . -172.78(14) ?
C3 C4 C5 C10 . . . . 58.43(18) ?
C19 C10 C5 O5 . . . . 177.61(14) ?
C1 C10 C5 O5 . . . . 58.90(15) ?
C9 C10 C5 O5 . . . . -61.33(15) ?
C19 C10 C5 C6 . . . . -66.61(16) ?
C1 C10 C5 C6 . . . . 174.68(13) ?
C9 C10 C5 C6 . . . . 54.45(16) ?
C19 C10 C5 C4 . . . . 61.00(17) ?
C1 C10 C5 C4 . . . . -57.72(16) ?
C9 C10 C5 C4 . . . . -177.94(14) ?
C8 C9 C11 C12 . . . . 54.8(2) ?
C10 C9 C11 C12 . . . . -177.68(14) ?
C7 C8 C14 C15 . . . . -56.0(2) ?
C9 C8 C14 C15 . . . . -177.54(15) ?
C7 C8 C14 C13 . . . . -179.93(14) ?
C9 C8 C14 C13 . . . . 58.54(17) ?
C12 C13 C14 C8 . . . . -59.23(17) ?
C18 C13 C14 C8 . . . . 64.39(18) ?
C17 C13 C14 C8 . . . . -179.50(13) ?
C12 C13 C14 C15 . . . . 168.66(14) ?
C18 C13 C14 C15 . . . . -67.72(17) ?
C17 C13 C14 C15 . . . . 48.38(16) ?
C19 C10 C1 C2 . . . . -64.85(19) ?
C5 C10 C1 C2 . . . . 56.22(19) ?
C9 C10 C1 C2 . . . . 174.93(15) ?
C5 C4 C3 O3 . . . . -177.17(13) ?
C5 C4 C3 C2 . . . . -54.92(19) ?
O5 C5 C6 O6 . . . . -176.93(13) ?
C4 C5 C6 O6 . . . . -60.60(18) ?
C10 C5 C6 O6 . . . . 66.72(16) ?
O5 C5 C6 C7 . . . . 62.55(17) ?
C4 C5 C6 C7 . . . . 178.88(14) ?
C10 C5 C6 C7 . . . . -53.80(17) ?
O6 C6 C7 C8 . . . . -71.50(18) ?
C5 C6 C7 C8 . . . . 53.39(19) ?
C14 C8 C7 C6 . . . . -175.01(14) ?
C9 C8 C7 C6 . . . . -55.17(18) ?
O3 C3 C2 C1 . . . . 174.34(15) ?
C4 C3 C2 C1 . . . . 52.8(2) ?
C10 C1 C2 C3 . . . . -55.1(2) ?
C18 C13 C12 C11 . . . . -69.96(18) ?
C17 C13 C12 C11 . . . . 164.15(15) ?
C14 C13 C12 C11 . . . . 55.30(19) ?
C9 C11 C12 C13 . . . . -55.6(2) ?
C12 C13 C17 O17 . . . . 81.80(19) ?
C18 C13 C17 O17 . . . . -44.6(2) ?
C14 C13 C17 O17 . . . . -163.54(14) ?
C12 C13 C17 C16 . . . . -156.68(16) ?
C18 C13 C17 C16 . . . . 76.94(18) ?
C14 C13 C17 C16 . . . . -42.02(17) ?
C8 C14 C15 C16 . . . . -165.07(15) ?
C13 C14 C15 C16 . . . . -36.31(18) ?
O17 C17 C16 C15 . . . . 146.74(16) ?
C13 C17 C16 C15 . . . . 20.9(2) ?
C14 C15 C16 C17 . . . . 9.3(2) ?
C19 C10 C13 C18 . . . . 2.85(14) ?

loop_
_cod_related_entry_id
_cod_related_entry_database
_cod_related_entry_code
1 ChemSpider 30656751
